data_1507466
loop_
_publ_author_name
'Iikubo, Takashi'
'Hirai, Katsuyuki'
'Tomioka, Hideo'

_publ_section_title
;
 Generation, Direct Observation, and Kinetics of Triplet
 9-(1,1,4,4,5,5,8,8- Octamethyl-1,2,3,4,5,6,7,8-octahydro-
 anthryl)phenylcarbene
;
_journal_issue 13
_journal_name_full 'Organic Letters'
_journal_page_first 2261
_journal_paper_doi 10.1021/ol026119p
_journal_volume 4
_journal_year 2002
_chemical_formula_moiety 'C29 H38 N2 '
_chemical_formula_sum 'C29 H38 N2'
_chemical_formula_weight 414.63
_space_group_IT_number 14
_symmetry_cell_setting monoclinic
_symmetry_Int_Tables_number 14
_symmetry_space_group_name_Hall '-P 2ybc'
_symmetry_space_group_name_H-M 'P 1 21/c 1'
_cell_angle_alpha 90
_cell_angle_beta 93.534(3)
_cell_angle_gamma 90
_cell_formula_units_Z 4
_cell_length_a 12.2370(8)
_cell_length_b 9.6067(5)
_cell_length_c 20.3737(9)
_cell_measurement_reflns_used 14346
_cell_measurement_temperature 123.1
_cell_measurement_theta_max 27.5
_cell_measurement_theta_min 2.3
_cell_volume 2390.5(2)
_computing_cell_refinement PROCESS-AUTO
_computing_data_collection PROCESS-AUTO
_computing_data_reduction CrystalStructure
_computing_publication_material 'CrystalStructure Ver. 2.00'
_computing_structure_refinement CRYSTALS
_computing_structure_solution SIR92
_diffrn_detector_area_resol_mean 10.00
_diffrn_measured_fraction_theta_full 0.9364
_diffrn_measured_fraction_theta_max 0.9364
_diffrn_measurement_device_type 'Rigaku RAXIS-RAPID'
_diffrn_measurement_method \w
_diffrn_radiation_type 'Mo K\a'
_diffrn_radiation_wavelength 0.7107
_diffrn_reflns_av_R_equivalents 0.186
_diffrn_reflns_limit_h_max 15
_diffrn_reflns_limit_h_min -15
_diffrn_reflns_limit_k_max 11
_diffrn_reflns_limit_k_min -12
_diffrn_reflns_limit_l_max 26
_diffrn_reflns_limit_l_min -26
_diffrn_reflns_number 19199
_diffrn_reflns_theta_full 27.48
_diffrn_reflns_theta_max 27.48
_exptl_absorpt_coefficient_mu 0.066
_exptl_absorpt_correction_T_max 0.993
_exptl_absorpt_correction_T_min 0.309
_exptl_crystal_colour red
_exptl_crystal_density_diffrn 1.152
_exptl_crystal_density_method 'not measured'
_exptl_crystal_description platelet
_exptl_crystal_size_max 0.50
_exptl_crystal_size_mid 0.50
_exptl_crystal_size_min 0.10
_refine_diff_density_max 0.31
_refine_diff_density_min -0.34
_refine_ls_extinction_coef 245.1(8)
_refine_ls_extinction_method 'Larson (1970) Crystallographic Computing eq. 22'
_refine_ls_goodness_of_fit_ref 1.185
_refine_ls_hydrogen_treatment refall
_refine_ls_number_parameters 319
_refine_ls_number_reflns 1967
_refine_ls_R_factor_gt 0.0640
_refine_ls_shift/su_max 0.0000
_refine_ls_structure_factor_coef F
_refine_ls_weighting_details 'w = 1/[0.003Fo^2^ + 1.000\s^2^(Fo)]'
_refine_ls_weighting_scheme calc
_refine_ls_wR_factor_ref 0.0840
_reflns_number_gt 1967
_reflns_number_total 5438
_reflns_threshold_expression F^2^>2.0\s(F^2^)
_cod_data_source_file ol026119p_s2.cif
_cod_data_source_block '_iikubo86_________________'
_cod_original_formula_sum 'C29 H38 N2 '
_cod_database_code 1507466

loop_
_symmetry_equiv_pos_as_xyz
x,y,z
-x,-y,-z
-x,y+1/2,-z+1/2
x,-y+1/2,z+1/2

loop_
_atom_site_label
_atom_site_type_symbol
_atom_site_fract_x
_atom_site_fract_y
_atom_site_fract_z
_atom_site_U_iso_or_equiv
_atom_site_adp_type
_atom_site_occupancy
_atom_site_symmetry_multiplicity
_atom_site_calc_flag
N1 N 0.0228(4) 0.2780(5) 0.9526(2) 0.029(1) Uani 1.00 1 d
N2 N 0.0973(3) 0.3216(4) 0.9285(2) 0.019(1) Uani 1.00 1 d
C3 C 0.1704(4) 0.3982(5) 0.7793(3) 0.014(1) Uani 1.00 1 d
C4 C 0.2750(4) 0.2387(5) 0.7169(3) 0.018(1) Uani 1.00 1 d
C5 C 0.3065(4) 0.1576(5) 0.7711(3) 0.015(1) Uani 1.00 1 d
C6 C 0.3413(4) 0.5351(6) 0.9194(3) 0.023(1) Uani 1.00 1 d
C7 C 0.2766(4) 0.2004(5) 0.8336(3) 0.016(1) Uani 1.00 1 d
C8 C 0.2096(4) 0.3565(5) 0.7184(3) 0.016(1) Uani 1.00 1 d
C9 C 0.3946(4) -0.0644(5) 0.8181(3) 0.021(1) Uani 1.00 1 d
C10 C 0.3107(4) 0.1112(5) 0.8948(3) 0.019(1) Uani 1.00 1 d
C11 C 0.1852(4) 0.4294(5) 0.6521(3) 0.019(1) Uani 1.00 1 d
C12 C 0.1190(4) 0.3317(5) 0.6048(3) 0.025(2) Uani 1.00 1 d
C13 C 0.1194(4) 0.5636(5) 0.6606(3) 0.024(2) Uani 1.00 1 d
C14 C 0.3216(5) -0.0612(5) 0.7021(3) 0.028(2) Uani 1.00 1 d
C15 C 0.2144(4) 0.0131(5) 0.9095(3) 0.023(1) Uani 1.00 1 d
C16 C 0.3474(4) 0.1900(5) 0.9578(3) 0.024(1) Uani 1.00 1 d
C17 C 0.3984(4) 0.6379(6) 0.9540(3) 0.024(2) Uani 1.00 1 d
C18 C 0.1817(4) 0.3769(5) 0.9015(3) 0.017(1) Uani 1.00 1 d
C19 C 0.3779(4) 0.0275(5) 0.7573(3) 0.017(1) Uani 1.00 1 d
C20 C 0.2401(4) 0.4874(5) 0.9390(3) 0.019(1) Uani 1.00 1 d
C21 C 0.1483(4) 0.6570(5) 0.8033(3) 0.025(2) Uani 1.00 1 d
C22 C 0.0895(4) 0.5224(5) 0.7812(3) 0.020(1) Uani 1.00 1 d
C23 C 0.1987(4) 0.5474(6) 0.9946(3) 0.024(2) Uani 1.00 1 d
C24 C 0.2928(4) 0.4692(6) 0.6212(3) 0.027(2) Uani 1.00 1 d
C25 C 0.2093(4) 0.3223(5) 0.8357(3) 0.015(1) Uani 1.00 1 d
C26 C 0.4114(4) 0.0231(5) 0.8801(3) 0.022(1) Uani 1.00 1 d
C27 C 0.2561(5) 0.6526(6) 1.0287(3) 0.026(2) Uani 1.00 1 d
C28 C -0.0074(4) 0.4980(5) 0.8241(3) 0.028(2) Uani 1.00 1 d
C29 C 0.3564(5) 0.6970(6) 1.0093(3) 0.028(2) Uani 1.00 1 d
C30 C 0.4890(4) 0.0764(5) 0.7355(3) 0.023(2) Uani 1.00 1 d
C31 C 0.0374(4) 0.5443(6) 0.7116(3) 0.025(2) Uani 1.00 1 d
H1 H 0.1308(4) 0.5163(6) 1.0093(3) 0.029(2) Uiso 1.00 1 c
H2 H 0.2259(5) 0.6943(6) 1.0657(3) 0.031(2) Uiso 1.00 1 c
H3 H 0.3962(5) 0.7671(6) 1.0334(3) 0.034(2) Uiso 1.00 1 c
H4 H 0.4670(4) 0.6685(6) 0.9399(3) 0.029(2) Uiso 1.00 1 c
H5 H 0.3710(4) 0.4958(6) 0.8815(3) 0.028(2) Uiso 1.00 1 c
H6 H 0.3002(4) 0.2115(5) 0.6757(3) 0.021(2) Uiso 1.00 1 c
H7 H 0.4276(4) -0.0374(5) 0.9163(3) 0.026(2) Uiso 1.00 1 c
H8 H 0.4716(4) 0.0839(5) 0.8752(3) 0.026(2) Uiso 1.00 1 c
H9 H 0.3319(4) -0.1216(5) 0.8216(3) 0.025(2) Uiso 1.00 1 c
H10 H 0.4572(4) -0.1213(5) 0.8138(3) 0.025(2) Uiso 1.00 1 c
H11 H -0.0077(4) 0.6247(6) 0.7118(3) 0.029(2) Uiso 1.00 1 c
H12 H -0.0062(4) 0.4652(6) 0.6999(3) 0.029(2) Uiso 1.00 1 c
H13 H 0.1681(4) 0.6368(5) 0.6739(3) 0.029(2) Uiso 1.00 1 c
H14 H 0.0820(4) 0.5872(5) 0.6199(3) 0.029(2) Uiso 1.00 1 c
H15 H -0.0540(4) 0.5771(5) 0.8218(3) 0.034(2) Uiso 1.00 1 c
H16 H -0.0473(4) 0.4184(5) 0.8086(3) 0.033(2) Uiso 1.00 1 c
H17 H 0.0191(4) 0.4833(5) 0.8683(3) 0.034(2) Uiso 1.00 1 c
H18 H 0.1812(4) 0.6449(5) 0.8464(3) 0.030(2) Uiso 1.00 1 c
H19 H 0.2033(4) 0.6782(5) 0.7739(3) 0.030(2) Uiso 1.00 1 c
H20 H 0.0970(4) 0.7311(5) 0.8033(3) 0.030(2) Uiso 1.00 1 c
H21 H 0.3661(4) 0.1252(5) 0.9919(3) 0.028(2) Uiso 1.00 1 c
H22 H 0.4093(4) 0.2458(5) 0.9499(3) 0.028(2) Uiso 1.00 1 c
H23 H 0.2894(4) 0.2478(5) 0.9706(3) 0.028(2) Uiso 1.00 1 c
H24 H 0.1554(4) 0.0666(5) 0.9242(3) 0.027(2) Uiso 1.00 1 c
H25 H 0.1908(4) -0.0358(5) 0.8706(3) 0.027(2) Uiso 1.00 1 c
H26 H 0.2380(4) -0.0517(5) 0.9427(3) 0.027(2) Uiso 1.00 1 c
H27 H 0.2529(5) -0.0930(5) 0.7154(3) 0.034(2) Uiso 1.00 1 c
H28 H 0.3107(5) -0.0064(5) 0.6634(3) 0.034(2) Uiso 1.00 1 c
H29 H 0.3666(5) -0.1388(5) 0.6934(3) 0.034(2) Uiso 1.00 1 c
H30 H 0.5329(4) -0.0022(5) 0.7268(3) 0.028(2) Uiso 1.00 1 c
H31 H 0.4784(4) 0.1312(5) 0.6968(3) 0.028(2) Uiso 1.00 1 c
H32 H 0.5246(4) 0.1307(5) 0.7695(3) 0.028(2) Uiso 1.00 1 c
H33 H 0.0507(4) 0.3109(5) 0.6224(3) 0.029(2) Uiso 1.00 1 c
H34 H 0.1066(4) 0.3760(5) 0.5633(3) 0.029(2) Uiso 1.00 1 c
H35 H 0.1588(4) 0.2480(5) 0.5995(3) 0.029(2) Uiso 1.00 1 c
H36 H 0.3354(4) 0.3878(6) 0.6156(3) 0.032(2) Uiso 1.00 1 c
H37 H 0.2765(4) 0.5117(6) 0.5796(3) 0.032(2) Uiso 1.00 1 c
H38 H 0.3328(4) 0.5325(6) 0.6492(3) 0.032(2) Uiso 1.00 1 c

loop_
_atom_site_aniso_label
_atom_site_aniso_U_11
_atom_site_aniso_U_22
_atom_site_aniso_U_33
_atom_site_aniso_U_12
_atom_site_aniso_U_13
_atom_site_aniso_U_23
N1 0.023(3) 0.040(3) 0.024(3) 0.003(2) 0.007(2) -0.003(3)
N2 0.022(2) 0.025(2) 0.010(2) 0.005(2) -0.001(2) -0.003(2)
C3 0.010(2) 0.014(2) 0.019(3) -0.000(2) -0.007(2) 0.003(2)
C4 0.026(3) 0.021(3) 0.007(3) -0.001(2) 0.002(2) -0.004(2)
C5 0.015(2) 0.015(3) 0.015(3) 0.003(2) 0.003(2) -0.001(2)
C6 0.021(3) 0.029(3) 0.019(3) 0.010(2) 0.001(3) -0.002(3)
C7 0.016(2) 0.014(2) 0.017(3) 0.002(2) -0.002(2) 0.003(2)
C8 0.016(2) 0.014(2) 0.017(3) 0.004(2) -0.003(2) -0.003(3)
C9 0.022(3) 0.020(3) 0.022(3) -0.001(2) 0.002(2) -0.001(3)
C10 0.022(3) 0.022(3) 0.013(3) 0.001(2) 0.003(2) 0.002(3)
C11 0.020(3) 0.017(3) 0.018(3) 0.000(2) -0.003(2) 0.004(2)
C12 0.027(3) 0.027(3) 0.018(3) -0.006(2) -0.008(2) 0.001(3)
C13 0.028(3) 0.020(3) 0.025(3) -0.001(2) -0.007(3) 0.008(3)
C14 0.045(4) 0.017(3) 0.021(3) 0.007(3) -0.004(3) -0.005(3)
C15 0.018(3) 0.025(3) 0.025(3) -0.004(2) 0.001(2) 0.006(3)
C16 0.022(3) 0.025(3) 0.024(3) 0.004(2) -0.001(3) 0.002(3)
C17 0.023(3) 0.025(3) 0.024(3) -0.005(2) -0.003(3) -0.001(3)
C18 0.021(3) 0.017(3) 0.015(3) 0.002(2) 0.002(2) -0.001(2)
C19 0.020(3) 0.014(2) 0.015(3) 0.003(2) -0.004(2) 0.001(2)
C20 0.019(3) 0.025(3) 0.011(3) -0.000(2) -0.006(2) 0.004(3)
C21 0.029(3) 0.016(3) 0.029(4) -0.001(2) -0.004(3) 0.001(3)
C22 0.027(3) 0.019(3) 0.015(3) -0.002(2) -0.001(2) -0.003(3)
C23 0.023(3) 0.028(3) 0.020(3) 0.006(2) 0.002(2) -0.002(3)
C24 0.028(3) 0.027(3) 0.026(3) -0.005(2) -0.001(3) 0.010(3)
C25 0.013(2) 0.016(3) 0.014(3) -0.002(2) -0.005(2) -0.005(2)
C26 0.021(3) 0.024(3) 0.019(3) -0.001(2) -0.005(2) 0.004(3)
C27 0.037(3) 0.022(3) 0.019(3) 0.004(2) -0.007(3) -0.008(3)
C28 0.023(3) 0.027(3) 0.033(4) 0.010(2) -0.000(3) 0.002(3)
C29 0.036(3) 0.024(3) 0.025(3) 0.002(2) -0.006(3) -0.005(3)
C30 0.024(3) 0.023(3) 0.024(4) 0.001(2) 0.008(3) 0.004(3)
C31 0.024(3) 0.024(3) 0.024(3) -0.005(2) -0.009(3) 0.003(3)

loop_
_atom_type_symbol
_atom_type_description
_atom_type_scat_dispersion_real
_atom_type_scat_dispersion_imag
_atom_type_scat_source
C C 0.006 0.003
;
International Tables for Crystallography
(1992, Vol. C, Tables 4.2.6.8 and 6.1.1.4)
;
H H 0.000 0.000
;
International Tables for Crystallography
(1992, Vol. C, Table 6.1.1.4)
;
N N 0.011 0.006
;
International Tables for Crystallography
(1992, Vol. C, Tables 4.2.6.8 and 6.1.1.4)
;

loop_
_geom_angle_atom_site_label_1
_geom_angle_atom_site_label_2
_geom_angle_atom_site_label_3
_geom_angle
_geom_angle_publ_flag
N1 N2 C18 177.6(5) yes
C8 C3 C22 119.3(4) yes
C8 C3 C25 116.7(4) yes
C22 C3 C25 124.0(5) yes
C5 C4 C8 125.1(5) yes
C5 C4 H6 117.5(3) no
C8 C4 H6 117.5(3) no
C4 C5 C7 118.7(4) yes
C4 C5 C19 116.0(4) yes
C7 C5 C19 125.2(4) yes
C17 C6 C20 121.1(5) yes
C17 C6 H5 119.4(3) no
C20 C6 H5 119.4(3) no
C5 C7 C10 119.7(4) yes
C5 C7 C25 116.6(5) yes
C10 C7 C25 123.6(5) yes
C3 C8 C4 118.4(5) yes
C3 C8 C11 125.7(4) yes
C4 C8 C11 115.8(4) yes
C19 C9 C26 111.1(4) yes
C19 C9 H9 109.1(3) no
C26 C9 H9 109.1(3) no
C19 C9 H10 109.1(3) no
C26 C9 H10 109.1(3) no
H9 C9 H10 109.462(4) no
C7 C10 C15 108.7(4) yes
C7 C10 C16 116.8(4) yes
C15 C10 C16 108.9(4) yes
C7 C10 C26 109.1(4) yes
C15 C10 C26 109.3(4) yes
C16 C10 C26 103.7(4) yes
C8 C11 C12 109.8(4) yes
C8 C11 C13 111.1(4) yes
C12 C11 C13 108.8(4) yes
C8 C11 C24 110.4(4) yes
C12 C11 C24 108.9(4) yes
C13 C11 C24 107.7(4) yes
C11 C12 H33 109.5(3) no
C11 C12 H34 109.5(3) no
H33 C12 H34 109.472(5) no
C11 C12 H35 109.5(3) no
H33 C12 H35 109.473 no
H34 C12 H35 109.472(4) no
C11 C13 C31 110.6(4) yes
C11 C13 H13 109.2(3) no
C31 C13 H13 109.2(3) no
C11 C13 H14 109.2(3) no
C31 C13 H14 109.2(3) no
H13 C13 H14 109.459(3) no
C19 C14 H27 109.5(3) no
C19 C14 H28 109.5(3) no
H27 C14 H28 109.480(4) no
C19 C14 H29 109.5(3) no
H27 C14 H29 109.472 no
H28 C14 H29 109.474(4) no
C10 C15 H24 109.5(3) no
C10 C15 H25 109.5(3) no
H24 C15 H25 109.468(4) no
C10 C15 H26 109.5(3) no
H24 C15 H26 109.476 no
H25 C15 H26 109.473(3) no
C10 C16 H21 109.5(3) no
C10 C16 H22 109.5(3) no
H21 C16 H22 109.473 no
C10 C16 H23 109.5(3) no
H21 C16 H23 109.477(3) no
H22 C16 H23 109.473(4) no
C6 C17 C29 120.4(5) yes
C6 C17 H4 119.8(3) no
C29 C17 H4 119.8(3) no
N2 C18 C20 116.4(4) yes
N2 C18 C25 117.5(4) yes
C20 C18 C25 126.2(4) yes
C5 C19 C9 111.5(4) yes
C5 C19 C14 110.1(4) yes
C9 C19 C14 107.8(4) yes
C5 C19 C30 108.9(4) yes
C9 C19 C30 109.7(4) yes
C14 C19 C30 108.9(4) yes
C6 C20 C18 119.9(5) yes
C6 C20 C23 117.9(5) yes
C18 C20 C23 122.2(4) yes
C22 C21 H18 109.5(3) no
C22 C21 H19 109.5(3) no
H18 C21 H19 109.477 no
C22 C21 H20 109.5(3) no
H18 C21 H20 109.474(3) no
H19 C21 H20 109.469 no
C3 C22 C21 111.5(4) yes
C3 C22 C28 114.4(4) yes
C21 C22 C28 109.1(4) yes
C3 C22 C31 108.2(4) yes
C21 C22 C31 108.5(4) yes
C28 C22 C31 104.8(5) yes
C20 C23 C27 120.6(5) yes
C20 C23 H1 119.7(3) no
C27 C23 H1 119.7(3) no
C11 C24 H36 109.5(3) no
C11 C24 H37 109.5(3) no
H36 C24 H37 109.474 no
C11 C24 H38 109.5(3) no
H36 C24 H38 109.476(4) no
H37 C24 H38 109.475 no
C3 C25 C7 124.1(5) yes
C3 C25 C18 117.5(4) yes
C7 C25 C18 118.3(4) yes
C9 C26 C10 113.3(4) yes
C9 C26 H7 108.5(3) no
C10 C26 H7 108.5(3) no
C9 C26 H8 108.5(3) no
C10 C26 H8 108.5(3) no
H7 C26 H8 109.462 no
C23 C27 C29 120.8(5) yes
C23 C27 H2 119.6(3) no
C29 C27 H2 119.6(3) no
C22 C28 H15 109.5(3) no
C22 C28 H16 109.5(3) no
H15 C28 H16 109.467(4) no
C22 C28 H17 109.5(3) no
H15 C28 H17 109.474 no
H16 C28 H17 109.467(4) no
C17 C29 C27 119.1(5) yes
C17 C29 H3 120.4(3) no
C27 C29 H3 120.4(3) no
C19 C30 H30 109.5(3) no
C19 C30 H31 109.5(3) no
H30 C30 H31 109.475 no
C19 C30 H32 109.5(3) no
H30 C30 H32 109.466(3) no
H31 C30 H32 109.472(3) no
C13 C31 C22 113.6(4) yes
C13 C31 H11 108.4(3) no
C22 C31 H11 108.4(3) no
C13 C31 H12 108.4(3) no
C22 C31 H12 108.4(3) no
H11 C31 H12 109.459(4) no

loop_
_geom_bond_atom_site_label_1
_geom_bond_atom_site_label_2
_geom_bond_distance
_geom_bond_publ_flag
N1 N2 1.141(5) yes
N2 C18 1.313(6) yes
C3 C8 1.417(7) yes
C3 C22 1.552(7) yes
C3 C25 1.418(7) yes
C4 C5 1.386(7) yes
C4 C8 1.387(7) yes
C4 H6 0.950 no
C5 C7 1.407(7) yes
C5 C19 1.560(6) yes
C6 C17 1.380(8) yes
C6 C20 1.401(7) yes
C6 H5 0.950 no
C7 C10 1.549(7) yes
C7 C25 1.435(7) yes
C8 C11 1.533(7) yes
C9 C19 1.524(7) yes
C9 C26 1.521(7) yes
C9 H9 0.950 no
C9 H10 0.950 no
C10 C15 1.553(7) yes
C10 C16 1.533(8) yes
C10 C26 1.539(7) yes
C11 C12 1.540(7) yes
C11 C13 1.536(7) yes
C11 C24 1.543(7) yes
C12 H33 0.950 no
C12 H34 0.950 no
C12 H35 0.950 no
C13 C31 1.499(7) yes
C13 H13 0.950 no
C13 H14 0.950 no
C14 C19 1.539(8) yes
C14 H27 0.94997(5) no
C14 H28 0.950 no
C14 H29 0.950 no
C15 H24 0.950 no
C15 H25 0.950 no
C15 H26 0.950 no
C16 H21 0.950 no
C16 H22 0.950 no
C16 H23 0.950 no
C17 C29 1.388(7) yes
C17 H4 0.950 no
C18 C20 1.468(7) yes
C18 C25 1.497(7) yes
C19 C30 1.530(7) yes
C20 C23 1.394(7) yes
C21 C22 1.533(7) yes
C21 H18 0.950 no
C21 H19 0.950 no
C21 H20 0.950 no
C22 C28 1.534(7) yes
C22 C31 1.533(8) yes
C23 C27 1.391(8) yes
C23 H1 0.950 no
C24 H36 0.950 no
C24 H37 0.950 no
C24 H38 0.950 no
C26 H7 0.950 no
C26 H8 0.950 no
C27 C29 1.379(8) yes
C27 H2 0.950 no
C28 H15 0.950 no
C28 H16 0.950 no
C28 H17 0.950 no
C29 H3 0.950 no
C30 H30 0.950 no
C30 H31 0.950 no
C30 H32 0.950 no
C31 H11 0.950 no
C31 H12 0.950 no

loop_
_geom_contact_atom_site_label_1
_geom_contact_atom_site_label_2
_geom_contact_site_symmetry_2
_geom_contact_distance
_geom_contact_publ_flag
N1 N2 . 1.141(5) yes
N1 C12 4_555 3.415(7) yes
N1 C13 3_546 3.478(7) yes
N1 C18 . 2.453(6) yes
N1 C20 . 3.359(7) yes
N1 C23 . 3.441(7) yes
N1 C23 2_567 3.417(7) yes
N1 C25 . 3.425(7) yes
N1 C27 2_567 3.522(7) yes
N1 C28 . 3.367(7) yes
N1 H1 . 2.852(7) no
N1 H1 2_567 2.866(7) no
N1 H2 2_567 3.055(7) no
N1 H14 3_546 2.637(7) no
N1 H16 . 3.294(8) no
N1 H17 . 2.613(7) no
N1 H23 . 3.273(7) no
N1 H24 . 2.685(7) no
N1 H33 4_555 3.559(8) no
N1 H34 4_555 2.836(7) no
N1 H35 4_555 3.344(8) no
N2 C3 . 3.305(7) yes
N2 C7 . 3.231(6) yes
N2 C10 . 3.406(6) yes
N2 C15 . 3.325(6) yes
N2 C16 . 3.331(7) yes
N2 C18 . 1.313(6) yes
N2 C20 . 2.364(7) yes
N2 C22 . 3.565(7) yes
N2 C23 . 2.802(7) yes
N2 C25 . 2.403(6) yes
N2 C28 . 2.951(7) yes
N2 H1 . 2.509(7) no
N2 H1 2_567 3.500(6) no
N2 H11 3_546 3.545(7) no
N2 H14 3_546 3.255(7) no
N2 H16 . 3.071(7) no
N2 H17 . 2.165(7) no
N2 H23 . 2.552(7) no
N2 H24 . 2.554(7) no
N2 H34 4_555 3.335(7) no
N2 H35 4_555 3.581(7) no
C3 C4 . 2.409(7) yes
C3 C5 . 2.860(6) yes
C3 C7 . 2.520(7) yes
C3 C8 . 1.417(7) yes
C3 C11 . 2.625(8) yes
C3 C13 . 2.928(7) yes
C3 C18 . 2.493(8) yes
C3 C20 . 3.421(8) yes
C3 C21 . 2.551(7) yes
C3 C22 . 1.552(7) yes
C3 C25 . 1.418(7) yes
C3 C28 . 2.593(7) yes
C3 C31 . 2.498(7) yes
C3 H5 . 3.259(7) no
C3 H6 . 3.257(7) no
C3 H11 . 3.317(7) no
C3 H11 3_546 3.308(7) no
C3 H12 . 2.695(7) no
C3 H13 . 3.139(7) no
C3 H15 . 3.397(7) no
C3 H16 . 2.772(7) no
C3 H17 . 2.793(7) no
C3 H18 . 2.735(7) no
C3 H19 . 2.723(7) no
C3 H20 . 3.366(7) no
C3 H33 . 3.534(8) no
C4 C5 . 1.386(7) yes
C4 C7 . 2.403(8) yes
C4 C8 . 1.387(7) yes
C4 C11 . 2.476(7) yes
C4 C12 . 3.021(8) yes
C4 C14 . 2.956(7) yes
C4 C19 . 2.500(7) yes
C4 C24 . 2.968(7) yes
C4 C25 . 2.717(7) yes
C4 C30 . 3.051(7) yes
C4 H6 . 0.950 no
C4 H15 3_546 3.175(7) no
C4 H27 . 3.198(7) no
C4 H28 . 2.643(7) no
C4 H30 3_656 3.564(7) no
C4 H31 . 2.749(7) no
C4 H32 . 3.339(7) no
C4 H33 . 3.328(8) no
C4 H35 . 2.708(8) no
C4 H36 . 2.656(7) no
C4 H38 . 3.239(7) no
C5 C7 . 1.407(7) yes
C5 C8 . 2.461(7) yes
C5 C9 . 2.549(7) yes
C5 C10 . 2.557(8) yes
C5 C14 . 2.541(7) yes
C5 C15 . 3.397(7) yes
C5 C19 . 1.560(6) yes
C5 C25 . 2.417(7) yes
C5 C26 . 2.811(8) yes
C5 C30 . 2.514(6) yes
C5 H6 . 2.009(7) no
C5 H8 . 2.924(8) no
C5 H9 . 2.882(7) no
C5 H10 . 3.338(7) no
C5 H25 . 3.149(7) no
C5 H27 . 2.724(7) no
C5 H28 . 2.704(7) no
C5 H29 . 3.362(7) no
C5 H30 . 3.340(7) no
C5 H31 . 2.679(7) no
C5 H32 . 2.684(7) no
C6 C16 . 3.406(7) yes
C6 C17 . 1.380(8) yes
C6 C18 . 2.484(7) yes
C6 C20 . 1.401(7) yes
C6 C21 . 3.442(8) yes
C6 C23 . 2.395(7) yes
C6 C25 . 3.058(7) yes
C6 C27 . 2.758(8) yes
C6 C29 . 2.402(8) yes
C6 H1 . 3.257(7) no
C6 H3 . 3.260(8) no
C6 H4 . 2.027(7) no
C6 H5 . 0.950 no
C6 H18 . 2.608(8) no
C6 H19 . 3.593(8) no
C6 H22 . 2.956(7) no
C6 H23 . 3.031(7) no
C6 H30 3_656 3.454(7) no
C6 H31 3_656 3.459(7) no
C7 C8 . 2.863(7) yes
C7 C9 . 2.951(7) yes
C7 C10 . 1.549(7) yes
C7 C15 . 2.521(7) yes
C7 C16 . 2.626(8) yes
C7 C18 . 2.518(7) yes
C7 C19 . 2.635(7) yes
C7 C20 . 3.541(7) yes
C7 C25 . 1.435(7) yes
C7 C26 . 2.515(7) yes
C7 C30 . 3.578(7) yes
C7 H5 . 3.195(7) no
C7 H6 . 3.249(8) no
C7 H7 . 3.330(7) no
C7 H8 . 2.722(7) no
C7 H9 . 3.179(7) no
C7 H11 3_546 3.440(7) no
C7 H21 . 3.419(8) no
C7 H22 . 2.824(8) no
C7 H23 . 2.823(8) no
C7 H24 . 2.758(7) no
C7 H25 . 2.630(7) no
C7 H26 . 3.340(7) no
C7 H32 . 3.442(7) no
C8 C11 . 1.533(7) yes
C8 C12 . 2.514(8) yes
C8 C13 . 2.530(7) yes
C8 C21 . 3.471(7) yes
C8 C22 . 2.563(7) yes
C8 C24 . 2.525(7) yes
C8 C25 . 2.413(7) yes
C8 C31 . 2.771(7) yes
C8 H6 . 2.011(7) no
C8 H12 . 2.843(7) no
C8 H13 . 2.876(7) no
C8 H14 . 3.315(7) no
C8 H15 3_546 3.363(7) no
C8 H19 . 3.294(7) no
C8 H30 3_656 3.548(7) no
C8 H33 . 2.707(8) no
C8 H34 . 3.333(8) no
C8 H35 . 2.674(8) no
C8 H36 . 2.691(7) no
C8 H37 . 3.342(7) no
C8 H38 . 2.716(7) no
C9 C10 . 2.557(7) yes
C9 C14 . 2.475(8) yes
C9 C15 . 3.065(7) yes
C9 C19 . 1.524(7) yes
C9 C26 . 1.521(7) yes
C9 C30 . 2.497(7) yes
C9 H7 . 2.033(8) no
C9 H8 . 2.033(7) no
C9 H9 . 0.950 no
C9 H10 . 0.950 no
C9 H19 1_545 3.485(7) no
C9 H25 . 2.787(7) no
C9 H26 . 3.275(7) no
C9 H27 . 2.648(8) no
C9 H28 . 3.301(8) no
C9 H29 . 2.642(8) no
C9 H30 . 2.659(7) no
C9 H31 . 3.317(7) no
C9 H31 3_646 3.334(7) no
C9 H32 . 2.686(7) no
C9 H36 3_646 3.522(8) no
C9 H38 3_646 3.487(7) no
C10 C15 . 1.553(7) yes
C10 C16 . 1.533(8) yes
C10 C18 . 3.009(7) yes
C10 C19 . 3.074(7) yes
C10 C25 . 2.631(7) yes
C10 C26 . 1.539(7) yes
C10 H7 . 2.049(7) no
C10 H8 . 2.049(7) no
C10 H9 . 2.709(7) no
C10 H10 . 3.360(7) no
C10 H21 . 2.055(8) no
C10 H22 . 2.055(7) no
C10 H23 . 2.055(7) no
C10 H24 . 2.073(6) no
C10 H25 . 2.074(7) no
C10 H26 . 2.073(7) no
C11 C12 . 1.540(7) yes
C11 C13 . 1.536(7) yes
C11 C22 . 3.075(7) yes
C11 C24 . 1.543(7) yes
C11 C31 . 2.495(7) yes
C11 H6 . 2.551(7) no
C11 H11 . 3.305(7) no
C11 H12 . 2.614(7) no
C11 H13 . 2.055(7) no
C11 H14 . 2.055(7) no
C11 H19 . 3.442(7) no
C11 H33 . 2.061(7) no
C11 H34 . 2.061(8) no
C11 H35 . 2.061(7) no
C11 H36 . 2.064(7) no
C11 H37 . 2.064(7) no
C11 H38 . 2.064(7) no
C12 C13 . 2.501(7) yes
C12 C24 . 2.508(7) yes
C12 C31 . 3.188(7) yes
C12 H6 . 2.817(8) no
C12 H12 . 2.849(7) no
C12 H13 . 3.291(7) no
C12 H14 . 2.518(7) no
C12 H15 3_546 2.999(7) no
C12 H20 3_546 3.469(7) no
C12 H33 . 0.950 no
C12 H34 . 0.950 no
C12 H35 . 0.950 no
C12 H36 . 2.698(7) no
C12 H37 . 2.663(7) no
C12 H38 . 3.331(7) no
C13 C21 . 3.042(8) yes
C13 C22 . 2.536(8) yes
C13 C24 . 2.487(7) yes
C13 C31 . 1.499(7) yes
C13 H2 4_564 3.340(8) no
C13 H11 . 2.013(7) no
C13 H12 . 2.012(7) no
C13 H13 . 0.950 no
C13 H14 . 0.950 no
C13 H16 3_556 3.586(7) no
C13 H19 . 2.702(8) no
C13 H20 . 3.348(8) no
C13 H33 . 2.670(7) no
C13 H34 . 2.677(8) no
C13 H35 . 3.325(7) no
C13 H36 . 3.314(7) no
C13 H37 . 2.657(7) no
C13 H38 . 2.653(7) no
C14 C19 . 1.539(8) yes
C14 C30 . 2.497(8) yes
C14 H2 4_554 3.213(8) no
C14 H6 . 2.684(7) no
C14 H9 . 2.498(8) no
C14 H10 . 2.793(8) no
C14 H13 1_545 3.485(7) no
C14 H15 3_546 3.540(8) no
C14 H16 3_546 3.357(8) no
C14 H19 1_545 3.281(8) no
C14 H27 . 0.94997(5) no
C14 H28 . 0.950 no
C14 H29 . 0.950 no
C14 H30 . 2.664(8) no
C14 H31 . 2.671(7) no
C14 H32 . 3.321(8) no
C14 H32 3_646 3.536(7) no
C15 C16 . 2.511(7) yes
C15 C18 . 3.521(7) yes
C15 C25 . 3.329(7) yes
C15 C26 . 2.522(7) yes
C15 H7 . 2.649(7) no
C15 H8 . 3.336(7) no
C15 H9 . 2.696(7) no
C15 H11 3_546 3.589(8) no
C15 H12 3_546 3.313(8) no
C15 H21 . 2.653(8) no
C15 H22 . 3.336(7) no
C15 H23 . 2.708(7) no
C15 H24 . 0.950 no
C15 H25 . 0.950 no
C15 H26 . 0.950 no
C15 H37 4_555 3.510(8) no
C16 C18 . 2.892(7) yes
C16 C20 . 3.158(7) yes
C16 C25 . 3.185(7) yes
C16 C26 . 2.416(7) yes
C16 H3 2_667 3.160(7) no
C16 H4 2_667 3.281(8) no
C16 H5 . 3.344(8) no
C16 H7 . 2.560(7) no
C16 H8 . 2.549(7) no
C16 H21 . 0.950 no
C16 H22 . 0.950 no
C16 H23 . 0.950 no
C16 H24 . 2.682(7) no
C16 H25 . 3.333(8) no
C16 H26 . 2.688(7) no
C16 H36 4_555 3.312(8) no
C16 H37 4_555 3.306(8) no
C17 C20 . 2.422(7) yes
C17 C23 . 2.768(7) yes
C17 C27 . 2.386(8) yes
C17 C29 . 1.388(7) yes
C17 H2 . 3.244(8) no
C17 H3 . 2.041(8) no
C17 H4 . 0.950 no
C17 H5 . 2.023(8) no
C17 H7 1_565 3.237(7) no
C17 H18 . 3.341(8) no
C17 H22 2_667 3.169(8) no
C17 H26 1_565 3.570(7) no
C17 H31 3_656 3.505(7) no
C18 C20 . 1.468(7) yes
C18 C21 . 3.362(7) yes
C18 C22 . 2.982(8) yes
C18 C23 . 2.506(7) yes
C18 C25 . 1.497(7) yes
C18 C28 . 2.957(7) yes
C18 H1 . 2.680(7) no
C18 H5 . 2.637(7) no
C18 H16 . 3.307(8) no
C18 H17 . 2.301(7) no
C18 H18 . 2.808(7) no
C18 H22 . 3.160(7) no
C18 H23 . 2.242(7) no
C18 H24 . 3.037(7) no
C19 C26 . 2.511(8) yes
C19 C30 . 1.530(7) yes
C19 H6 . 2.570(7) no
C19 H7 . 3.318(8) no
C19 H8 . 2.652(8) no
C19 H9 . 2.043(7) no
C19 H10 . 2.043(7) no
C19 H25 . 3.404(7) no
C19 H27 . 2.061(8) no
C19 H28 . 2.061(8) no
C19 H29 . 2.061(7) no
C19 H30 . 2.052(7) no
C19 H31 . 2.052(7) no
C19 H32 . 2.052(7) no
C20 C21 . 3.342(8) yes
C20 C23 . 1.394(7) yes
C20 C25 . 2.644(7) yes
C20 C27 . 2.419(8) yes
C20 C29 . 2.807(8) yes
C20 H1 . 2.039(7) no
C20 H2 . 3.272(8) no
C20 H4 . 3.276(7) no
C20 H5 . 2.043(7) no
C20 H17 . 2.984(7) no
C20 H18 . 2.490(7) no
C20 H22 . 3.110(7) no
C20 H23 . 2.455(7) no
C21 C22 . 1.533(7) yes
C21 C25 . 3.356(7) yes
C21 C28 . 2.498(7) yes
C21 C31 . 2.489(8) yes
C21 H5 . 3.439(8) no
C21 H9 1_565 3.100(7) no
C21 H11 . 2.604(8) no
C21 H12 . 3.303(7) no
C21 H12 3_556 3.433(7) no
C21 H13 . 2.669(8) no
C21 H15 . 2.642(7) no
C21 H16 . 3.320(7) no
C21 H16 3_556 3.562(8) no
C21 H17 . 2.702(7) no
C21 H18 . 0.950 no
C21 H19 . 0.950 no
C21 H20 . 0.950 no
C21 H25 1_565 3.283(7) no
C21 H27 1_565 3.301(8) no
C21 H33 3_556 3.297(7) no
C22 C25 . 2.622(7) yes
C22 C28 . 1.534(7) yes
C22 C31 . 1.533(8) yes
C22 H11 . 2.043(7) no
C22 H12 . 2.043(8) no
C22 H13 . 2.676(7) no
C22 H14 . 3.340(8) no
C22 H15 . 2.056(7) no
C22 H16 . 2.056(7) no
C22 H17 . 2.056(7) no
C22 H18 . 2.056(8) no
C22 H19 . 2.056(7) no
C22 H20 . 2.056(7) no
C23 C27 . 1.391(8) yes
C23 C29 . 2.410(8) yes
C23 H1 . 0.950 no
C23 H2 . 2.036(8) no
C23 H3 . 3.268(8) no
C23 H5 . 3.255(7) no
C23 H17 . 3.336(8) no
C23 H18 . 3.155(8) no
C23 H23 . 3.134(7) no
C24 H2 4_564 3.505(8) no
C24 H3 4_564 3.390(8) no
C24 H6 . 2.712(7) no
C24 H7 3_656 3.551(7) no
C24 H8 3_656 3.083(7) no
C24 H10 3_656 3.372(8) no
C24 H13 . 2.506(7) no
C24 H14 . 2.816(7) no
C24 H21 4_554 2.976(8) no
C24 H32 3_656 3.428(8) no
C24 H33 . 3.331(7) no
C24 H34 . 2.656(8) no
C24 H35 . 2.704(7) no
C24 H36 . 0.950 no
C24 H37 . 0.950 no
C24 H38 . 0.950 no
C25 C28 . 3.140(7) yes
C25 H5 . 2.710(7) no
C25 H11 3_546 3.214(7) no
C25 H16 . 3.286(7) no
C25 H17 . 2.905(7) no
C25 H18 . 3.127(7) no
C25 H22 . 3.354(7) no
C25 H23 . 2.948(7) no
C25 H24 . 3.142(7) no
C25 H25 . 3.523(7) no
C26 C30 . 3.192(7) yes
C26 H3 2_667 3.492(8) no
C26 H7 . 0.950 no
C26 H8 . 0.950 no
C26 H9 . 2.039(7) no
C26 H10 . 2.040(7) no
C26 H21 . 2.570(7) no
C26 H22 . 2.570(7) no
C26 H23 . 3.259(7) no
C26 H24 . 3.339(7) no
C26 H25 . 2.753(7) no
C26 H26 . 2.641(7) no
C26 H30 . 3.550(7) no
C26 H32 . 2.908(7) no
C26 H36 3_646 3.356(7) no
C26 H38 3_646 3.224(7) no
C27 C29 . 1.379(8) yes
C27 H1 . 2.037(8) no
C27 H2 . 0.950 no
C27 H3 . 2.033(8) no
C27 H4 . 3.244(8) no
C27 H26 1_565 3.338(8) no
C27 H28 4_555 3.120(8) no
C27 H29 4_555 3.542(8) no
C27 H37 4_565 3.393(8) no
C28 C31 . 2.430(8) yes
C28 H11 . 2.591(8) no
C28 H12 . 2.549(8) no
C28 H15 . 0.950 no
C28 H16 . 0.950 no
C28 H17 . 0.950 no
C28 H18 . 2.719(7) no
C28 H19 . 3.319(7) no
C28 H20 . 2.625(7) no
C28 H27 3_556 3.184(8) no
C28 H33 3_556 3.252(7) no
C28 H35 3_556 3.461(7) no
C29 H1 . 3.262(8) no
C29 H2 . 2.025(8) no
C29 H3 . 0.950 no
C29 H4 . 2.034(7) no
C29 H5 . 3.255(8) no
C29 H7 1_565 3.326(8) no
C29 H22 2_667 2.986(8) no
C29 H26 1_565 3.087(8) no
C29 H37 4_565 3.319(8) no
C30 H5 3_646 3.119(7) no
C30 H6 . 2.857(8) no
C30 H8 . 2.867(8) no
C30 H9 . 3.287(7) no
C30 H10 . 2.526(7) no
C30 H10 3_656 3.155(7) no
C30 H27 . 3.319(8) no
C30 H28 . 2.675(8) no
C30 H29 . 2.664(8) no
C30 H29 3_656 3.520(8) no
C30 H30 . 0.950 no
C30 H31 . 0.950 no
C30 H32 . 0.950 no
C30 H38 3_646 3.133(8) no
C31 H11 . 0.950 no
C31 H12 . 0.950 no
C31 H13 . 2.021(7) no
C31 H14 . 2.021(7) no
C31 H15 . 2.590(8) no
C31 H16 . 2.587(7) no
C31 H17 . 3.268(8) no
C31 H18 . 3.314(8) no
C31 H19 . 2.659(7) no
C31 H20 . 2.660(8) no
C31 H20 3_546 3.433(7) no
C31 H24 3_556 3.530(8) no
C31 H25 3_556 3.259(7) no
C31 H33 . 2.897(7) no
C31 H34 . 3.573(7) no
H1 H1 2_567 3.215(11) no
H1 H2 . 2.332(8) no
H1 H17 . 3.121(8) no
H1 H17 2_567 3.184(7) no
H1 H23 . 3.352(7) no
H1 H35 4_555 3.140(8) no
H2 H3 . 2.330(8) no
H2 H13 4_565 2.861(8) no
H2 H14 4_565 2.993(7) no
H2 H26 1_565 3.508(8) no
H2 H27 4_555 3.199(8) no
H2 H28 4_555 2.836(8) no
H2 H29 4_555 3.075(8) no
H2 H37 4_565 2.901(8) no
H2 H38 4_565 3.349(8) no
H3 H4 . 2.341(7) no
H3 H7 1_565 3.080(8) no
H3 H7 2_667 3.489(8) no
H3 H8 2_667 2.786(8) no
H3 H21 1_565 3.556(7) no
H3 H21 2_667 3.160(7) no
H3 H22 2_667 2.387(7) no
H3 H26 1_565 3.123(8) no
H3 H29 4_555 3.523(8) no
H3 H37 4_565 2.778(7) no
H3 H38 4_565 3.178(8) no
H4 H5 . 2.318(8) no
H4 H7 1_565 2.901(7) no
H4 H9 1_565 3.482(8) no
H4 H10 1_565 3.264(8) no
H4 H21 2_667 3.111(8) no
H4 H22 2_667 2.754(8) no
H4 H23 2_667 3.491(8) no
H4 H31 3_656 2.927(8) no
H4 H36 3_656 3.450(8) no
H5 H18 . 2.785(7) no
H5 H19 . 3.397(8) no
H5 H22 . 2.802(7) no
H5 H23 . 3.192(8) no
H5 H30 3_656 2.564(7) no
H5 H31 3_656 2.827(7) no
H6 H10 3_656 3.370(7) no
H6 H15 3_546 3.280(7) no
H6 H27 . 3.100(7) no
H6 H28 . 2.113(7) no
H6 H29 . 3.476(7) no
H6 H31 . 2.329(7) no
H6 H32 . 3.339(8) no
H6 H33 . 3.316(8) no
H6 H34 . 3.561(8) no
H6 H35 . 2.278(8) no
H6 H36 . 2.149(7) no
H6 H37 . 3.487(7) no
H6 H38 . 3.160(7) no
H7 H8 . 1.55121(5) no
H7 H9 . 2.339(8) no
H7 H10 . 2.288(7) no
H7 H21 . 2.349(7) no
H7 H21 2_657 3.162(8) no
H7 H22 . 2.818(7) no
H7 H23 . 3.438(7) no
H7 H24 . 3.491(7) no
H7 H25 . 2.988(7) no
H7 H26 . 2.418(7) no
H7 H36 3_646 3.095(7) no
H7 H38 3_646 3.363(7) no
H8 H9 . 2.789(7) no
H8 H10 . 2.336(7) no
H8 H21 . 2.802(7) no
H8 H22 . 2.337(7) no
H8 H23 . 3.429(7) no
H8 H26 . 3.499(7) no
H8 H30 . 3.266(8) no
H8 H32 . 2.331(7) no
H8 H36 3_646 3.019(7) no
H8 H37 3_646 3.238(8) no
H8 H38 3_646 2.523(7) no
H9 H10 . 1.5512(1) no
H9 H18 1_545 2.968(7) no
H9 H19 1_545 2.632(7) no
H9 H20 1_545 3.206(7) no
H9 H24 . 3.587(7) no
H9 H25 . 2.207(7) no
H9 H26 . 2.865(7) no
H9 H27 . 2.330(8) no
H9 H28 . 3.401(8) no
H9 H29 . 2.677(8) no
H9 H30 . 3.418(7) no
H9 H31 3_646 3.358(7) no
H9 H32 . 3.587(7) no
H9 H32 3_646 3.548(7) no
H10 H27 . 3.118(8) no
H10 H29 . 2.635(8) no
H10 H30 . 2.348(7) no
H10 H31 . 3.421(7) no
H10 H31 3_646 2.518(7) no
H10 H32 . 2.729(7) no
H10 H32 3_646 2.941(7) no
H10 H36 3_646 2.841(8) no
H10 H38 3_646 3.019(8) no
H11 H12 . 1.55119(8) no
H11 H13 . 2.333(7) no
H11 H14 . 2.258(7) no
H11 H15 . 2.390(8) no
H11 H16 . 2.858(8) no
H11 H16 3_556 2.937(7) no
H11 H17 . 3.464(8) no
H11 H18 . 3.482(8) no
H11 H19 . 2.852(7) no
H11 H20 . 2.423(8) no
H11 H24 3_556 3.261(8) no
H11 H25 3_556 3.122(7) no
H12 H13 . 2.772(7) no
H12 H14 . 2.328(7) no
H12 H15 . 2.801(8) no
H12 H16 . 2.343(8) no
H12 H17 . 3.430(8) no
H12 H19 . 3.543(7) no
H12 H20 . 3.496(7) no
H12 H20 3_546 2.507(7) no
H12 H24 3_556 3.180(8) no
H12 H25 3_556 2.602(7) no
H12 H33 . 2.306(7) no
H12 H34 . 3.295(7) no
H13 H14 . 1.55130(6) no
H13 H16 3_556 3.114(7) no
H13 H18 . 3.509(8) no
H13 H19 . 2.094(8) no
H13 H20 . 2.968(8) no
H13 H27 1_565 2.902(7) no
H13 H29 1_565 3.253(8) no
H13 H33 . 3.575(7) no
H13 H34 . 3.422(8) no
H13 H36 . 3.410(7) no
H13 H37 . 2.685(8) no
H13 H38 . 2.333(7) no
H14 H16 3_556 3.537(7) no
H14 H19 . 3.499(8) no
H14 H24 3_556 2.994(7) no
H14 H25 3_556 3.559(7) no
H14 H33 . 2.683(7) no
H14 H34 . 2.361(7) no
H14 H35 . 3.424(7) no
H14 H37 . 2.665(7) no
H14 H38 . 3.134(7) no
H15 H16 . 1.55129(8) no
H15 H17 . 1.551 no
H15 H18 . 2.963(7) no
H15 H19 . 3.492(7) no
H15 H20 . 2.414(7) no
H15 H27 3_556 2.991(8) no
H15 H28 3_556 3.274(8) no
H15 H33 3_556 2.516(8) no
H15 H35 3_556 2.676(7) no
H16 H17 . 1.551 no
H16 H18 . 3.588(7) no
H16 H19 3_546 3.377(8) no
H16 H20 . 3.489(7) no
H16 H20 3_546 2.939(8) no
H16 H27 3_556 2.536(8) no
H16 H28 3_556 3.386(7) no
H17 H18 . 2.579(7) no
H17 H19 . 3.581(7) no
H17 H20 . 2.913(7) no
H17 H33 3_556 3.270(7) no
H17 H35 3_556 3.436(7) no
H18 H19 . 1.55147(6) no
H18 H20 . 1.55147(5) no
H18 H25 1_565 3.108(7) no
H18 H26 1_565 3.558(7) no
H18 H33 3_556 3.350(7) no
H19 H20 . 1.55138(7) no
H19 H25 1_565 3.390(7) no
H19 H27 1_565 2.590(7) no
H19 H29 1_565 3.190(8) no
H19 H32 3_656 3.527(7) no
H19 H38 . 3.379(8) no
H20 H25 1_565 2.832(7) no
H20 H27 1_565 3.182(8) no
H20 H33 3_556 2.547(7) no
H21 H22 . 1.55142(5) no
H21 H23 . 1.55141(6) no
H21 H24 . 2.903(7) no
H21 H25 . 3.527(8) no
H21 H26 . 2.481(7) no
H21 H34 4_555 3.575(7) no
H21 H36 4_555 2.574(8) no
H21 H37 4_555 2.524(8) no
H21 H38 4_555 3.592(8) no
H22 H23 . 1.55140(9) no
H22 H24 . 3.563(7) no
H22 H26 . 3.542(7) no
H23 H24 . 2.534(7) no
H23 H25 . 3.566(8) no
H23 H26 . 2.992(7) no
H23 H34 4_555 3.242(8) no
H23 H35 4_555 3.159(8) no
H23 H36 4_555 3.246(8) no
H23 H37 4_555 3.349(8) no
H24 H25 . 1.551 no
H24 H26 . 1.55132(6) no
H24 H34 4_555 2.983(8) no
H24 H37 4_555 3.494(8) no
H25 H26 . 1.55140(6) no
H25 H27 . 3.343(8) no
H25 H33 3_546 3.314(7) no
H26 H34 4_555 3.459(7) no
H26 H37 4_555 2.827(8) no
H27 H28 . 1.551 no
H27 H29 . 1.55133(8) no
H27 H30 . 3.529(8) no
H27 H31 . 3.539(7) no
H28 H29 . 1.55138(6) no
H28 H30 . 2.937(8) no
H28 H31 . 2.500(8) no
H28 H32 . 3.543(8) no
H28 H35 . 3.290(8) no
H29 H30 . 2.482(8) no
H29 H31 . 2.932(7) no
H29 H32 . 3.532(8) no
H29 H32 3_646 2.669(7) no
H29 H38 1_545 3.302(8) no
H30 H31 . 1.55146(6) no
H30 H32 . 1.55131(6) no
H30 H32 3_646 3.5984(19) no
H30 H38 3_646 2.946(8) no
H31 H32 . 1.55140(6) no
H31 H36 . 3.395(8) no
H32 H38 3_646 2.514(8) no
H33 H34 . 1.551 no
H33 H35 . 1.55134(8) no
H33 H36 . 3.572(7) no
H33 H37 . 3.523(7) no
H34 H35 . 1.55131(6) no
H34 H36 . 2.935(8) no
H34 H37 . 2.459(7) no
H34 H38 . 3.520(8) no
H35 H36 . 2.548(7) no
H35 H37 . 2.955(7) no
H35 H38 . 3.573(7) no
H36 H37 . 1.55136(5) no
H36 H38 . 1.55139(7) no
H37 H38 . 1.55137(6) no

loop_
_geom_torsion_atom_site_label_1
_geom_torsion_atom_site_label_2
_geom_torsion_atom_site_label_3
_geom_torsion_atom_site_label_4
_geom_torsion
_geom_torsion_publ_flag
N1 N2 C18 C20 45.2(2) yes
N1 N2 C18 C25 -134.7(2) yes
C22 C3 C8 C4 -175.1(6) yes
C22 C3 C8 C11 4.1(1) yes
C25 C3 C8 C4 5.4(9) yes
C25 C3 C8 C11 -175.5(6) yes
C8 C3 C22 C21 -99.8(8) yes
C8 C3 C22 C28 135.9(7) yes
C8 C3 C22 C31 19.5(9) yes
C25 C3 C22 C21 79.7(9) yes
C25 C3 C22 C28 -44.6(1) yes
C25 C3 C22 C31 -161.0(7) yes
C8 C3 C25 C7 -6.0(1) yes
C8 C3 C25 C18 171.5(6) yes
C22 C3 C25 C7 174.6(6) yes
C22 C3 C25 C18 -8.0(1) yes
C8 C4 C5 C7 -4.2(1) yes
C8 C4 C5 C19 178.5(6) yes
C5 C4 C8 C3 -0.6(1) yes
C5 C4 C8 C11 -179.8(6) yes
C4 C5 C7 C10 179.9(6) yes
C4 C5 C7 C25 3.6(1) yes
C19 C5 C7 C10 -3.0(1) yes
C19 C5 C7 C25 -179.3(6) yes
C4 C5 C19 C9 -172.3(6) yes
C4 C5 C19 C14 -52.7(9) yes
C4 C5 C19 C30 66.6(8) yes
C7 C5 C19 C9 10.6(1) yes
C7 C5 C19 C14 130.2(7) yes
C7 C5 C19 C30 -110.5(8) yes
C20 C6 C17 C29 -0.2(1) yes
C17 C6 C20 C18 -179.4(6) yes
C17 C6 C20 C23 0.1(1) yes
C5 C7 C10 C15 -95.7(8) yes
C5 C7 C10 C16 140.6(7) yes
C5 C7 C10 C26 23.4(9) yes
C25 C7 C10 C15 80.3(8) yes
C25 C7 C10 C16 -43.4(1) yes
C25 C7 C10 C26 -160.6(6) yes
C5 C7 C25 C3 1.4(1) yes
C5 C7 C25 C18 -176.1(6) yes
C10 C7 C25 C3 -174.7(6) yes
C10 C7 C25 C18 7.8(1) yes
C3 C8 C11 C12 -115.5(8) yes
C3 C8 C11 C13 4.9(1) yes
C3 C8 C11 C24 124.4(8) yes
C4 C8 C11 C12 63.6(9) yes
C4 C8 C11 C13 -175.9(6) yes
C4 C8 C11 C24 -56.5(9) yes
C26 C9 C19 C5 -39.0(8) yes
C26 C9 C19 C14 -159.9(6) yes
C26 C9 C19 C30 81.7(8) yes
C19 C9 C26 C10 64.3(8) yes
C7 C10 C26 C9 -54.1(8) yes
C15 C10 C26 C9 64.6(8) yes
C16 C10 C26 C9 -179.3(6) yes
C8 C11 C13 C31 -37.8(8) yes
C12 C11 C13 C31 83.2(8) yes
C24 C11 C13 C31 -158.8(7) yes
C11 C13 C31 C22 66.5(8) yes
C6 C17 C29 C27 -0.7(1) yes
N2 C18 C20 C6 169.0(6) yes
N2 C18 C20 C23 -10.5(1) yes
C25 C18 C20 C6 -11.1(1) yes
C25 C18 C20 C23 169.3(6) yes
N2 C18 C25 C3 97.4(7) yes
N2 C18 C25 C7 -85.0(8) yes
C20 C18 C25 C3 -82.4(9) yes
C20 C18 C25 C7 95.2(9) yes
C6 C20 C23 C27 0.8(1) yes
C18 C20 C23 C27 -179.6(6) yes
C3 C22 C31 C13 -54.9(8) yes
C21 C22 C31 C13 66.3(8) yes
C28 C22 C31 C13 -177.3(6) yes
C20 C23 C27 C29 -1.8(1) yes
C23 C27 C29 C17 1.7(1) yes
C23 C20 C25 C3 92.0(2) yes
